data_4303683
loop_
_publ_author_name
'Margaret-Jane Crawford'
'Arkady Ellern'
'Konstantin Karaghiosoff'
'Peter Mayer'

_publ_contact_author_address
;
Department Chemie
Ludwig-Maximilians Universit\"at
Butenandtstra\&se 5-13 (Haus D)
D-81377 M\"unchen
Bundesrepublik Deutschland
;
_publ_contact_author_email mjc@cup.uni-muenchen.de
_publ_contact_author_fax +49-89-2180-77492
_publ_contact_author_name 'M.-J. Crawford'
_publ_contact_author_phone +49-89-2180-77491
_publ_section_title
;
Nitrate and Perchlorate Complexes of Uranium(IV)
;
_journal_name_full 'Inorganic Chemistry'
_journal_page_first 10877
_journal_page_last 10879
_journal_paper_doi 10.1021/ic901386y
_journal_volume 48
_journal_year 2009
_chemical_formula_moiety 'U 6(N O3), 2(N C16 H36)'
_chemical_formula_sum 'C32 H72 N8 O18 U'
_chemical_formula_weight 1094.986
_space_group_IT_number 14
_symmetry_cell_setting monoclinic
_symmetry_Int_Tables_number 14
_symmetry_space_group_name_Hall '-P 2yn'
_symmetry_space_group_name_H-M 'P 1 21/n 1'
_atom_sites_solution_hydrogens geom
_atom_sites_solution_primary direct
_atom_sites_solution_secondary difmap
_audit_author_name 'P. Mayer'
_audit_block_code U_NO3_nBu4N_dx077_klapoetke
_audit_creation_date
;
'Tue Sep 09 15:37:25 2008'
;
_audit_creation_method 'form98_non/compatible with shelxl97-2'
_audit_update_record 10-Sep-08
_cell_angle_alpha 90.00
_cell_angle_beta 93.657(2)
_cell_angle_gamma 90.00
_cell_formula_units_Z 2
_cell_length_a 10.5149(2)
_cell_length_b 19.1166(3)
_cell_length_c 11.7988(2)
_cell_measurement_reflns_used 28883
_cell_measurement_temperature 200(2)
_cell_measurement_theta_max 26.2500
_cell_measurement_theta_min 3.7245
_cell_volume 2366.84(7)
_computing_cell_refinement
;
CrysAlis RED, Oxford Diffraction Ltd.,
Version 1.171.32.5 (release 08-05-2007 CrysAlis171 .NET)
(compiled May  8 2007,13:10:02)
;
_computing_data_collection
;
CrysAlis CCD, Oxford Diffraction Ltd.,
Version 1.171.32.5 (release 08-05-2007 CrysAlis171 .NET)
(compiled May  8 2007,13:10:02)
;
_computing_data_reduction
;
CrysAlis RED, Oxford Diffraction Ltd.,
Version 1.171.32.5 (release 08-05-2007 CrysAlis171 .NET)
(compiled May  8 2007,13:10:02)
;
_computing_structure_refinement 'SHELXL-97 (G. M. Sheldrick. University of G\"ottingen, 97-2 version)'
_computing_structure_solution
;
A. Altomare, M. C. Burla, M. Camalli, G. L. Cascarano, C. Giacovazzo, A.
Guagliardi, A. G. G. Moliterni, G. Polidori, R. Spagna: SIR97: a new tool for
crystal structure determination and refinement; J. Appl. Crystallogr. 1999,
32, 115-119.
;
_diffrn_ambient_temperature 200(2)
_diffrn_detector_area_resol_mean 15.9809
_diffrn_measured_fraction_theta_full 0.994
_diffrn_measured_fraction_theta_max 0.994
_diffrn_measurement_details
;
  1 omega  -61.00   -7.00   1.0000   10.0000
omega____ theta____ kappa____ phi______ omega'___ theta'___ frames
    -      -29.1682   75.0000  120.0000    0.0000    0.0000 54

  2 omega -102.00  -50.00   1.0000   10.0000
omega____ theta____ kappa____ phi______ omega'___ theta'___ frames
    -      -29.1682  -45.0000  120.0000    0.0000    0.0000 52

  3 omega -102.00  -50.00   1.0000   10.0000
omega____ theta____ kappa____ phi______ omega'___ theta'___ frames
    -      -29.1682  -45.0000    0.0000    0.0000    0.0000 52

  4 omega  -60.00   -7.00   1.0000   10.0000
omega____ theta____ kappa____ phi______ omega'___ theta'___ frames
    -      -29.1682   75.0000  240.0000    0.0000    0.0000 53

  5 omega   -8.00   43.00   1.0000   10.0000
omega____ theta____ kappa____ phi______ omega'___ theta'___ frames
    -      -29.1682   45.0000    0.0000    0.0000    0.0000 51

  6 omega  -54.00   -2.00   1.0000   10.0000
omega____ theta____ kappa____ phi______ omega'___ theta'___ frames
    -      -29.1682  -45.0000  120.0000    0.0000    0.0000 52

  7 omega   -8.00   43.00   1.0000   10.0000
omega____ theta____ kappa____ phi______ omega'___ theta'___ frames
    -      -29.1682   45.0000  120.0000    0.0000    0.0000 51

  8 omega -101.00  -47.00   1.0000   10.0000
omega____ theta____ kappa____ phi______ omega'___ theta'___ frames
    -      -29.1682  -75.0000    0.0000    0.0000    0.0000 54

  9 omega  -61.00   -7.00   1.0000   10.0000
omega____ theta____ kappa____ phi______ omega'___ theta'___ frames
    -      -29.1682   75.0000    0.0000    0.0000    0.0000 54

 10 omega  -51.00    3.00   1.0000   10.0000
omega____ theta____ kappa____ phi______ omega'___ theta'___ frames
    -      -29.1682  -75.0000    0.0000    0.0000    0.0000 54

 11 omega  -54.00   -2.00   1.0000   10.0000
omega____ theta____ kappa____ phi______ omega'___ theta'___ frames
    -      -29.1682  -45.0000    0.0000    0.0000    0.0000 52

 12 omega  -51.00    3.00   1.0000   10.0000
omega____ theta____ kappa____ phi______ omega'___ theta'___ frames
    -      -29.1682  -75.0000  240.0000    0.0000    0.0000 54

 13 omega  -11.00   42.00   1.0000   10.0000
omega____ theta____ kappa____ phi______ omega'___ theta'___ frames
    -      -29.1682   75.0000    0.0000    0.0000    0.0000 53

 14 omega   -4.00   43.00   1.0000   10.0000
omega____ theta____ kappa____ phi______ omega'___ theta'___ frames
    -      -29.1682   45.0000  240.0000    0.0000    0.0000 47

 15 omega    7.00   60.00   1.0000   10.0000
omega____ theta____ kappa____ phi______ omega'___ theta'___ frames
    -       29.3244  -75.0000  240.0000    0.0000    0.0000 53

 16 omega    5.00   55.00   1.0000   10.0000
omega____ theta____ kappa____ phi______ omega'___ theta'___ frames
    -       29.3244  -45.0000  120.0000    0.0000    0.0000 50

 17 omega   -2.00   26.00   1.0000   10.0000
omega____ theta____ kappa____ phi______ omega'___ theta'___ frames
    -       29.3244   75.0000    0.0000    0.0000    0.0000 28

 18 omega   50.00  102.00   1.0000   10.0000
omega____ theta____ kappa____ phi______ omega'___ theta'___ frames
    -       29.3244   45.0000  240.0000    0.0000    0.0000 52

 19 omega   -3.00   51.00   1.0000   10.0000
omega____ theta____ kappa____ phi______ omega'___ theta'___ frames
    -       29.3244   75.0000  120.0000    0.0000    0.0000 54

 20 omega  -27.00    9.00   1.0000   10.0000
omega____ theta____ kappa____ phi______ omega'___ theta'___ frames
    -       29.3244  -45.0000  240.0000    0.0000    0.0000 36

 21 phi   -179.00 -151.00   1.0000   10.0000
omega____ theta____ kappa____ phi______ omega'___ theta'___ frames
  40.0000   29.3244    0.0000     -        0.0000    0.0000 28

 22 omega   45.00   92.00   1.0000   10.0000
omega____ theta____ kappa____ phi______ omega'___ theta'___ frames
    -       29.3244 -130.0000  126.0000    0.0000    0.0000 47

 23 omega    2.00   48.00   1.0000   10.0000
omega____ theta____ kappa____ phi______ omega'___ theta'___ frames
    -       29.3244 -130.0000  126.0000    0.0000    0.0000 46

 24 omega   52.00   80.00   1.0000   10.0000
omega____ theta____ kappa____ phi______ omega'___ theta'___ frames
    -       29.3244   45.0000  120.0000    0.0000    0.0000 28

 25 omega    5.00   54.00   1.0000   10.0000
omega____ theta____ kappa____ phi______ omega'___ theta'___ frames
    -       29.3244   45.0000    0.0000    0.0000    0.0000 49

 26 omega  -34.00   -1.00   1.0000   10.0000
omega____ theta____ kappa____ phi______ omega'___ theta'___ frames
    -       29.3244  130.0000   40.0000    0.0000    0.0000 33

 27 omega    6.00   46.00   1.0000   10.0000
omega____ theta____ kappa____ phi______ omega'___ theta'___ frames
    -       29.3244   75.0000  240.0000    0.0000    0.0000 40

 28 omega   69.00   97.00   1.0000   10.0000
omega____ theta____ kappa____ phi______ omega'___ theta'___ frames
    -       29.3244   75.0000  240.0000    0.0000    0.0000 28

 29 omega    2.00   27.00   1.0000   10.0000
omega____ theta____ kappa____ phi______ omega'___ theta'___ frames
    -       29.3244   45.0000  240.0000    0.0000    0.0000 25

;
_diffrn_measurement_device 'CCD camera on \k-goniostat'
_diffrn_measurement_device_type 'Oxford XCalibur'
_diffrn_measurement_method omega-scans
_diffrn_orient_matrix_UB_11 0.0184802407
_diffrn_orient_matrix_UB_12 0.0355876612
_diffrn_orient_matrix_UB_13 -0.0033104183
_diffrn_orient_matrix_UB_21 0.0086454778
_diffrn_orient_matrix_UB_22 -0.0040772619
_diffrn_orient_matrix_UB_23 -0.0587440044
_diffrn_orient_matrix_UB_31 -0.0645017192
_diffrn_orient_matrix_UB_32 0.0096588329
_diffrn_orient_matrix_UB_33 -0.0127963314
_diffrn_radiation_collimation '0.5 mm collimator'
_diffrn_radiation_monochromator graphite
_diffrn_radiation_source 'fine-focus sealed tube'
_diffrn_radiation_type MoK\a
_diffrn_radiation_wavelength 0.71073
_diffrn_reflns_av_R_equivalents 0.0352
_diffrn_reflns_av_sigmaI/netI 0.0181
_diffrn_reflns_limit_h_max 13
_diffrn_reflns_limit_h_min -13
_diffrn_reflns_limit_k_max 23
_diffrn_reflns_limit_k_min -23
_diffrn_reflns_limit_l_max 14
_diffrn_reflns_limit_l_min -14
_diffrn_reflns_number 50398
_diffrn_reflns_theta_full 26.38
_diffrn_reflns_theta_max 26.38
_diffrn_reflns_theta_min 3.74
_diffrn_source_current 45_mA
_diffrn_source_power 2.48_kW
_diffrn_source_type 'Spellman generator'
_diffrn_source_voltage 55_kV
_exptl_absorpt_coefficient_mu 3.503
_exptl_absorpt_correction_T_max 0.7870
_exptl_absorpt_correction_T_min 0.4524
_exptl_absorpt_correction_type numerical
_exptl_absorpt_process_details
;
Crystal faces optimized with XShape, rev. 1.02, STOE (Darmstadt, Germany)
Absorption correction with XRed, rev 1.09, STOE (Darmstadt, Germany)
;
_exptl_crystal_colour colourless
_exptl_crystal_density_diffrn 1.53647(5)
_exptl_crystal_density_method 'not measured'
_exptl_crystal_description rod
_exptl_crystal_F_000 1112
_exptl_crystal_size_max 0.37
_exptl_crystal_size_mid 0.13
_exptl_crystal_size_min 0.07
_refine_diff_density_max 0.546
_refine_diff_density_min -0.312
_refine_diff_density_rms 0.069
_refine_ls_extinction_method none
_refine_ls_goodness_of_fit_ref 1.154
_refine_ls_hydrogen_treatment constr
_refine_ls_matrix_type full
_refine_ls_number_parameters 272
_refine_ls_number_reflns 4817
_refine_ls_number_restraints 0
_refine_ls_restrained_S_all 1.154
_refine_ls_R_factor_all 0.0330
_refine_ls_R_factor_gt 0.0155
_refine_ls_shift/su_max 0.000
_refine_ls_shift/su_mean 0.000
_refine_ls_structure_factor_coef Fsqd
_refine_ls_weighting_details 'calc w=1/[\s^2^(Fo^2^)+(0.0121P)^2^+1.6725P] where P=(Fo^2^+2Fc^2^)/3'
_refine_ls_weighting_scheme calc
_refine_ls_wR_factor_gt 0.0329
_refine_ls_wR_factor_ref 0.0412
_reflns_number_gt 3398
_reflns_number_total 4817
_reflns_threshold_expression >2sigma(I)
_cod_data_source_file ic901386y_si_001_3.cif
_cod_data_source_block dx077
_cod_original_sg_symbol_H-M 'P 21/n'
_cod_database_code 4303683

loop_
_symmetry_equiv_pos_as_xyz
'x, y, z'
'-x+1/2, y+1/2, -z+1/2'
'-x, -y, -z'
'x-1/2, -y-1/2, z-1/2'

loop_
_atom_site_label
_atom_site_type_symbol
_atom_site_fract_x
_atom_site_fract_y
_atom_site_fract_z
_atom_site_U_iso_or_equiv
_atom_site_adp_type
_atom_site_occupancy
_atom_site_symmetry_multiplicity
_atom_site_calc_flag
_atom_site_refinement_flags
_atom_site_disorder_assembly
_atom_site_disorder_group
U U -0.5000 0.5000 0.5000 0.02248(4) Uani 1 2 d S . .
O1 O -0.65276(16) 0.44308(9) 0.35333(15) 0.0324(4) Uani 1 1 d . . .
O2 O -0.68382(17) 0.41893(10) 0.52710(15) 0.0344(4) Uani 1 1 d . . .
O3 O -0.7927(2) 0.36376(11) 0.39180(19) 0.0554(6) Uani 1 1 d . . .
O4 O -0.44702(16) 0.37361(9) 0.46144(15) 0.0305(4) Uani 1 1 d . . .
O5 O -0.28878(16) 0.43659(9) 0.52558(16) 0.0323(4) Uani 1 1 d . . .
O6 O -0.25857(18) 0.32682(10) 0.48585(17) 0.0429(5) Uani 1 1 d . . .
O7 O -0.39964(18) 0.48138(9) 0.31580(15) 0.0344(4) Uani 1 1 d . . .
O8 O -0.52491(17) 0.57004(9) 0.32024(15) 0.0338(4) Uani 1 1 d . . .
O9 O -0.4202(2) 0.55078(11) 0.16998(16) 0.0543(6) Uani 1 1 d . . .
N1 N -0.7134(2) 0.40697(12) 0.4218(2) 0.0346(5) Uani 1 1 d . . .
N2 N -0.3288(2) 0.37715(11) 0.49054(17) 0.0295(5) Uani 1 1 d . . .
N3 N -0.4476(2) 0.53491(12) 0.26413(19) 0.0347(5) Uani 1 1 d . . .
N4 N 0.02676(19) 0.30259(11) 0.72104(17) 0.0274(5) Uani 1 1 d . . .
C1 C -0.0607(2) 0.30750(14) 0.8186(2) 0.0330(6) Uani 1 1 d . . .
H1A H -0.0607 0.2617 0.8576 0.040 Uiso 1 1 calc R . .
H1B H -0.0246 0.3423 0.8738 0.040 Uiso 1 1 calc R . .
C2 C -0.1975(3) 0.32758(18) 0.7861(2) 0.0429(7) Uani 1 1 d . . .
H2A H -0.2392 0.2894 0.7408 0.052 Uiso 1 1 calc R . .
H2B H -0.1988 0.3701 0.7383 0.052 Uiso 1 1 calc R . .
C3 C -0.2719(3) 0.34126(19) 0.8902(3) 0.0510(8) Uani 1 1 d . . .
H3A H -0.3640 0.3417 0.8668 0.061 Uiso 1 1 calc R . .
H3B H -0.2565 0.3021 0.9443 0.061 Uiso 1 1 calc R . .
C4 C -0.2384(4) 0.4087(2) 0.9501(4) 0.0815(13) Uani 1 1 d . . .
H4A H -0.1486 0.4076 0.9781 0.122 Uiso 1 1 calc R . .
H4B H -0.2922 0.4146 1.0143 0.122 Uiso 1 1 calc R . .
H4C H -0.2524 0.4478 0.8972 0.122 Uiso 1 1 calc R . .
C5 C 0.0293(2) 0.37198(12) 0.6573(2) 0.0288(5) Uani 1 1 d . . .
H5A H 0.0905 0.3676 0.5973 0.035 Uiso 1 1 calc R . .
H5B H -0.0561 0.3798 0.6191 0.035 Uiso 1 1 calc R . .
C6 C 0.0646(3) 0.43581(14) 0.7275(2) 0.0377(7) Uani 1 1 d . . .
H6A H 0.0095 0.4388 0.7923 0.045 Uiso 1 1 calc R . .
H6B H 0.1541 0.4318 0.7584 0.045 Uiso 1 1 calc R . .
C7 C 0.0491(3) 0.50112(15) 0.6564(3) 0.0439(6) Uani 1 1 d . . .
H7A H -0.0394 0.5035 0.6226 0.053 Uiso 1 1 calc R . .
H7B H 0.1069 0.4986 0.5934 0.053 Uiso 1 1 calc R . .
C8 C 0.0780(4) 0.56693(16) 0.7244(3) 0.0659(11) Uani 1 1 d . . .
H8A H 0.0191 0.5706 0.7852 0.099 Uiso 1 1 calc R . .
H8B H 0.0678 0.6078 0.6745 0.099 Uiso 1 1 calc R . .
H8C H 0.1658 0.5650 0.7576 0.099 Uiso 1 1 calc R . .
C9 C -0.0200(2) 0.24767(13) 0.6354(2) 0.0289(6) Uani 1 1 d . . .
H9A H 0.0358 0.2488 0.5709 0.035 Uiso 1 1 calc R . .
H9B H -0.1068 0.2608 0.6055 0.035 Uiso 1 1 calc R . .
C10 C -0.0241(3) 0.17318(14) 0.6794(2) 0.0385(7) Uani 1 1 d . . .
H10A H -0.0762 0.1714 0.7463 0.046 Uiso 1 1 calc R . .
H10B H 0.0633 0.1576 0.7035 0.046 Uiso 1 1 calc R . .
C11 C -0.0810(3) 0.12409(14) 0.5872(2) 0.0410(7) Uani 1 1 d . . .
H11A H -0.0407 0.1340 0.5154 0.049 Uiso 1 1 calc R . .
H11B H -0.0600 0.0753 0.6092 0.049 Uiso 1 1 calc R . .
C12 C -0.2244(3) 0.13059(17) 0.5666(3) 0.0511(8) Uani 1 1 d . . .
H12A H -0.2653 0.1199 0.6369 0.077 Uiso 1 1 calc R . .
H12B H -0.2543 0.0977 0.5071 0.077 Uiso 1 1 calc R . .
H12C H -0.2460 0.1784 0.5426 0.077 Uiso 1 1 calc R . .
C13 C 0.1585(2) 0.28499(14) 0.7732(2) 0.0321(6) Uani 1 1 d . . .
H13A H 0.1887 0.3247 0.8216 0.038 Uiso 1 1 calc R . .
H13B H 0.1512 0.2438 0.8234 0.038 Uiso 1 1 calc R . .
C14 C 0.2587(2) 0.26937(15) 0.6901(2) 0.0374(6) Uani 1 1 d . . .
H14A H 0.2614 0.3079 0.6343 0.045 Uiso 1 1 calc R . .
H14B H 0.2361 0.2258 0.6482 0.045 Uiso 1 1 calc R . .
C15 C 0.3889(3) 0.26115(15) 0.7520(3) 0.0422(7) Uani 1 1 d . . .
H15A H 0.4138 0.3059 0.7893 0.051 Uiso 1 1 calc R . .
H15B H 0.3840 0.2252 0.8120 0.051 Uiso 1 1 calc R . .
C16 C 0.4896(3) 0.24006(16) 0.6723(3) 0.0534(9) Uani 1 1 d . . .
H16A H 0.4608 0.1985 0.6292 0.080 Uiso 1 1 calc R . .
H16B H 0.5693 0.2294 0.7164 0.080 Uiso 1 1 calc R . .
H16C H 0.5037 0.2786 0.6197 0.080 Uiso 1 1 calc R . .

loop_
_atom_site_aniso_label
_atom_site_aniso_U_11
_atom_site_aniso_U_22
_atom_site_aniso_U_33
_atom_site_aniso_U_23
_atom_site_aniso_U_13
_atom_site_aniso_U_12
U 0.02661(6) 0.01927(6) 0.02152(6) 0.00135(7) 0.00110(4) -0.00023(7)
O1 0.0341(10) 0.0339(10) 0.0291(10) -0.0001(8) 0.0009(8) -0.0018(8)
O2 0.0367(10) 0.0339(11) 0.0328(11) -0.0016(9) 0.0049(8) -0.0062(8)
O3 0.0505(13) 0.0559(14) 0.0589(14) -0.0125(11) -0.0025(11) -0.0287(11)
O4 0.0311(9) 0.0264(9) 0.0333(10) 0.0006(8) -0.0032(8) 0.0016(8)
O5 0.0307(10) 0.0276(10) 0.0383(11) -0.0022(9) 0.0006(8) 0.0021(8)
O6 0.0479(12) 0.0340(11) 0.0453(12) -0.0076(9) -0.0081(10) 0.0198(9)
O7 0.0409(10) 0.0339(11) 0.0290(10) 0.0042(8) 0.0069(8) 0.0037(8)
O8 0.0423(11) 0.0309(10) 0.0284(9) 0.0051(8) 0.0035(8) 0.0054(8)
O9 0.0809(16) 0.0561(14) 0.0277(11) 0.0122(10) 0.0189(11) 0.0026(12)
N1 0.0315(12) 0.0304(12) 0.0419(14) -0.0023(11) 0.0018(11) -0.0010(10)
N2 0.0365(12) 0.0298(12) 0.0218(11) 0.0018(9) -0.0017(9) 0.0050(10)
N3 0.0451(14) 0.0316(13) 0.0278(12) 0.0004(11) 0.0055(11) -0.0076(11)
N4 0.0277(11) 0.0297(11) 0.0245(11) 0.0016(9) -0.0002(9) -0.0004(9)
C1 0.0369(15) 0.0390(15) 0.0236(13) 0.0036(11) 0.0062(11) -0.0011(12)
C2 0.0331(15) 0.065(2) 0.0310(15) -0.0008(14) 0.0044(12) -0.0028(14)
C3 0.0359(16) 0.079(2) 0.0386(18) 0.0042(17) 0.0103(14) 0.0054(16)
C4 0.065(2) 0.101(3) 0.080(3) -0.035(3) 0.014(2) 0.009(2)
C5 0.0322(13) 0.0265(13) 0.0277(13) 0.0044(11) 0.0030(11) 0.0014(11)
C6 0.0418(16) 0.0310(16) 0.0400(16) -0.0023(13) 0.0009(13) -0.0036(13)
C7 0.0503(16) 0.0284(13) 0.0535(17) 0.0004(17) 0.0058(13) -0.0024(17)
C8 0.079(3) 0.0326(19) 0.087(3) -0.0122(19) 0.006(2) -0.0042(18)
C9 0.0334(14) 0.0304(14) 0.0224(12) -0.0007(10) -0.0012(11) -0.0008(11)
C10 0.0460(17) 0.0314(15) 0.0369(16) 0.0039(12) -0.0058(13) -0.0046(13)
C11 0.0526(18) 0.0287(15) 0.0416(17) -0.0011(13) 0.0026(14) -0.0017(13)
C12 0.056(2) 0.049(2) 0.0466(19) -0.0006(16) -0.0068(16) -0.0075(16)
C13 0.0316(14) 0.0329(15) 0.0309(14) 0.0048(11) -0.0046(11) 0.0003(12)
C14 0.0328(14) 0.0405(16) 0.0388(16) 0.0065(13) 0.0018(12) 0.0035(12)
C15 0.0355(15) 0.0328(16) 0.0575(19) 0.0024(14) -0.0029(14) 0.0006(13)
C16 0.0382(17) 0.0406(18) 0.082(3) 0.0114(17) 0.0085(17) 0.0014(14)

loop_
_atom_type_symbol
_atom_type_description
_atom_type_scat_dispersion_real
_atom_type_scat_dispersion_imag
_atom_type_scat_source
C C 0.0033 0.0016 'International Tables Vol C Tables 4.2.6.8 and 6.1.1.4'
H H 0.0000 0.0000 'International Tables Vol C Tables 4.2.6.8 and 6.1.1.4'
N N 0.0061 0.0033 'International Tables Vol C Tables 4.2.6.8 and 6.1.1.4'
O O 0.0106 0.0060 'International Tables Vol C Tables 4.2.6.8 and 6.1.1.4'
U U -9.6767 9.6646 'International Tables Vol C Tables 4.2.6.8 and 6.1.1.4'

loop_
_exptl_crystal_face_index_h
_exptl_crystal_face_index_k
_exptl_crystal_face_index_l
_exptl_crystal_face_perp_dist
-1 19 -12 0.0358
-3 -29 20 0.0613
0 13 25 0.0784
5 6 -28 0.0606
-14 6 -5 0.2348
28 -8 -7 0.1605
-7 -16 -29 0.1355
4 6 27 0.0744
-7 7 19 0.1614
0 -11 -1 0.0681
3 25 0 0.0853
18 -19 4 0.1618
-1 -24 8 0.0431
-6 -22 7 0.0865
1 27 6 0.0982

loop_
_geom_angle_atom_site_label_1
_geom_angle_atom_site_label_2
_geom_angle_atom_site_label_3
_geom_angle
_geom_angle_site_symmetry_1
_geom_angle_site_symmetry_3
_geom_angle_publ_flag
O7 U O7 180.0 3_466 . ?
O7 U O8 50.81(6) 3_466 3_466 ?
O7 U O8 129.19(6) . 3_466 ?
O7 U O8 129.19(6) 3_466 . ?
O7 U O8 50.81(6) . . ?
O8 U O8 180.00(4) 3_466 . ?
O7 U O2 66.84(6) 3_466 . ?
O7 U O2 113.16(6) . . ?
O8 U O2 66.61(6) 3_466 . ?
O8 U O2 113.39(6) . . ?
O7 U O2 113.16(6) 3_466 3_466 ?
O7 U O2 66.84(6) . 3_466 ?
O8 U O2 113.39(6) 3_466 3_466 ?
O8 U O2 66.61(6) . 3_466 ?
O2 U O2 180.00(7) . 3_466 ?
O7 U O4 66.27(6) 3_466 3_466 ?
O7 U O4 113.73(6) . 3_466 ?
O8 U O4 111.74(6) 3_466 3_466 ?
O8 U O4 68.26(6) . 3_466 ?
O2 U O4 112.73(6) . 3_466 ?
O2 U O4 67.27(6) 3_466 3_466 ?
O7 U O4 113.73(6) 3_466 . ?
O7 U O4 66.27(6) . . ?
O8 U O4 68.26(6) 3_466 . ?
O8 U O4 111.74(6) . . ?
O2 U O4 67.27(6) . . ?
O2 U O4 112.73(6) 3_466 . ?
O4 U O4 180.0 3_466 . ?
O7 U O1 111.76(6) 3_466 . ?
O7 U O1 68.24(6) . . ?
O8 U O1 112.10(6) 3_466 . ?
O8 U O1 67.90(6) . . ?
O2 U O1 50.37(6) . . ?
O2 U O1 129.63(6) 3_466 . ?
O4 U O1 113.36(5) 3_466 . ?
O4 U O1 66.64(5) . . ?
O7 U O1 68.24(6) 3_466 3_466 ?
O7 U O1 111.76(6) . 3_466 ?
O8 U O1 67.90(6) 3_466 3_466 ?
O8 U O1 112.10(6) . 3_466 ?
O2 U O1 129.63(6) . 3_466 ?
O2 U O1 50.37(6) 3_466 3_466 ?
O4 U O1 66.64(5) 3_466 3_466 ?
O4 U O1 113.36(5) . 3_466 ?
O1 U O1 180.00(7) . 3_466 ?
O7 U O5 67.66(6) 3_466 3_466 ?
O7 U O5 112.34(6) . 3_466 ?
O8 U O5 113.58(6) 3_466 3_466 ?
O8 U O5 66.42(6) . 3_466 ?
O2 U O5 68.56(6) . 3_466 ?
O2 U O5 111.44(6) 3_466 3_466 ?
O4 U O5 50.35(5) 3_466 3_466 ?
O4 U O5 129.65(6) . 3_466 ?
O1 U O5 67.08(6) . 3_466 ?
O1 U O5 112.92(6) 3_466 3_466 ?
O7 U O5 112.34(6) 3_466 . ?
O7 U O5 67.66(6) . . ?
O8 U O5 66.42(6) 3_466 . ?
O8 U O5 113.58(6) . . ?
O2 U O5 111.44(6) . . ?
O2 U O5 68.56(6) 3_466 . ?
O4 U O5 129.65(6) 3_466 . ?
O4 U O5 50.35(5) . . ?
O1 U O5 112.92(6) . . ?
O1 U O5 67.08(6) 3_466 . ?
O5 U O5 180.0 3_466 . ?
N1 O1 U 96.99(14) . . ?
N1 O2 U 97.33(14) . . ?
N2 O4 U 97.10(14) . . ?
N2 O5 U 96.87(13) . . ?
N3 O7 U 97.18(14) . . ?
N3 O8 U 97.04(14) . . ?
O3 N1 O1 123.5(2) . . ?
O3 N1 O2 121.7(2) . . ?
O1 N1 O2 114.9(2) . . ?
O3 N1 U 173.82(19) . . ?
O1 N1 U 57.94(12) . . ?
O2 N1 U 57.26(12) . . ?
O6 N2 O4 122.2(2) . . ?
O6 N2 O5 122.2(2) . . ?
O4 N2 O5 115.7(2) . . ?
O6 N2 U 179.55(17) . . ?
O4 N2 U 57.74(11) . . ?
O5 N2 U 57.93(11) . . ?
O9 N3 O8 123.1(2) . . ?
O9 N3 O7 122.1(2) . . ?
O8 N3 O7 114.9(2) . . ?
O9 N3 U 176.48(19) . . ?
O8 N3 U 57.60(11) . . ?
O7 N3 U 57.34(11) . . ?
C9 N4 C13 111.44(19) . . ?
C9 N4 C1 111.13(19) . . ?
C13 N4 C1 106.70(19) . . ?
C9 N4 C5 106.77(18) . . ?
C13 N4 C5 110.39(19) . . ?
C1 N4 C5 110.46(19) . . ?
C2 C1 N4 115.8(2) . . ?
C2 C1 H1A 108.3 . . ?
N4 C1 H1A 108.3 . . ?
C2 C1 H1B 108.3 . . ?
N4 C1 H1B 108.3 . . ?
H1A C1 H1B 107.4 . . ?
C1 C2 C3 111.6(2) . . ?
C1 C2 H2A 109.3 . . ?
C3 C2 H2A 109.3 . . ?
C1 C2 H2B 109.3 . . ?
C3 C2 H2B 109.3 . . ?
H2A C2 H2B 108.0 . . ?
C4 C3 C2 114.3(3) . . ?
C4 C3 H3A 108.7 . . ?
C2 C3 H3A 108.7 . . ?
C4 C3 H3B 108.7 . . ?
C2 C3 H3B 108.7 . . ?
H3A C3 H3B 107.6 . . ?
C3 C4 H4A 109.5 . . ?
C3 C4 H4B 109.5 . . ?
H4A C4 H4B 109.5 . . ?
C3 C4 H4C 109.5 . . ?
H4A C4 H4C 109.5 . . ?
H4B C4 H4C 109.5 . . ?
C6 C5 N4 116.4(2) . . ?
C6 C5 H5A 108.2 . . ?
N4 C5 H5A 108.2 . . ?
C6 C5 H5B 108.2 . . ?
N4 C5 H5B 108.2 . . ?
H5A C5 H5B 107.3 . . ?
C7 C6 C5 110.5(2) . . ?
C7 C6 H6A 109.6 . . ?
C5 C6 H6A 109.6 . . ?
C7 C6 H6B 109.6 . . ?
C5 C6 H6B 109.6 . . ?
H6A C6 H6B 108.1 . . ?
C6 C7 C8 112.5(3) . . ?
C6 C7 H7A 109.1 . . ?
C8 C7 H7A 109.1 . . ?
C6 C7 H7B 109.1 . . ?
C8 C7 H7B 109.1 . . ?
H7A C7 H7B 107.8 . . ?
C7 C8 H8A 109.5 . . ?
C7 C8 H8B 109.5 . . ?
H8A C8 H8B 109.5 . . ?
C7 C8 H8C 109.5 . . ?
H8A C8 H8C 109.5 . . ?
H8B C8 H8C 109.5 . . ?
N4 C9 C10 115.9(2) . . ?
N4 C9 H9A 108.3 . . ?
C10 C9 H9A 108.3 . . ?
N4 C9 H9B 108.3 . . ?
C10 C9 H9B 108.3 . . ?
H9A C9 H9B 107.4 . . ?
C9 C10 C11 110.6(2) . . ?
C9 C10 H10A 109.5 . . ?
C11 C10 H10A 109.5 . . ?
C9 C10 H10B 109.5 . . ?
C11 C10 H10B 109.5 . . ?
H10A C10 H10B 108.1 . . ?
C12 C11 C10 113.8(3) . . ?
C12 C11 H11A 108.8 . . ?
C10 C11 H11A 108.8 . . ?
C12 C11 H11B 108.8 . . ?
C10 C11 H11B 108.8 . . ?
H11A C11 H11B 107.7 . . ?
C11 C12 H12A 109.5 . . ?
C11 C12 H12B 109.5 . . ?
H12A C12 H12B 109.5 . . ?
C11 C12 H12C 109.5 . . ?
H12A C12 H12C 109.5 . . ?
H12B C12 H12C 109.5 . . ?
C14 C13 N4 115.8(2) . . ?
C14 C13 H13A 108.3 . . ?
N4 C13 H13A 108.3 . . ?
C14 C13 H13B 108.3 . . ?
N4 C13 H13B 108.3 . . ?
H13A C13 H13B 107.4 . . ?
C13 C14 C15 110.6(2) . . ?
C13 C14 H14A 109.5 . . ?
C15 C14 H14A 109.5 . . ?
C13 C14 H14B 109.5 . . ?
C15 C14 H14B 109.5 . . ?
H14A C14 H14B 108.1 . . ?
C16 C15 C14 111.9(3) . . ?
C16 C15 H15A 109.2 . . ?
C14 C15 H15A 109.2 . . ?
C16 C15 H15B 109.2 . . ?
C14 C15 H15B 109.2 . . ?
H15A C15 H15B 107.9 . . ?
C15 C16 H16A 109.5 . . ?
C15 C16 H16B 109.5 . . ?
H16A C16 H16B 109.5 . . ?
C15 C16 H16C 109.5 . . ?
H16A C16 H16C 109.5 . . ?
H16B C16 H16C 109.5 . . ?

loop_
_geom_bond_atom_site_label_1
_geom_bond_atom_site_label_2
_geom_bond_distance
_geom_bond_site_symmetry_2
_geom_bond_publ_flag
U O7 2.5013(18) 3_466 ?
U O7 2.5013(18) . ?
U O8 2.5078(17) 3_466 ?
U O8 2.5078(17) . ?
U O2 2.5136(17) . ?
U O2 2.5136(17) 3_466 ?
U O4 2.5273(17) 3_466 ?
U O4 2.5273(17) . ?
U O1 2.5306(17) . ?
U O1 2.5306(17) 3_466 ?
U O5 2.5313(17) 3_466 ?
U O5 2.5313(17) . ?
O1 N1 1.265(3) . ?
O2 N1 1.282(3) . ?
O3 N1 1.210(3) . ?
O4 N2 1.270(3) . ?
O5 N2 1.272(3) . ?
O6 N2 1.216(3) . ?
O7 N3 1.278(3) . ?
O8 N3 1.272(3) . ?
O9 N3 1.204(3) . ?
N4 C9 1.517(3) . ?
N4 C13 1.518(3) . ?
N4 C1 1.521(3) . ?
N4 C5 1.526(3) . ?
C1 C2 1.514(4) . ?
C1 H1A 0.9900 . ?
C1 H1B 0.9900 . ?
C2 C3 1.520(4) . ?
C2 H2A 0.9900 . ?
C2 H2B 0.9900 . ?
C3 C4 1.501(5) . ?
C3 H3A 0.9900 . ?
C3 H3B 0.9900 . ?
C4 H4A 0.9800 . ?
C4 H4B 0.9800 . ?
C4 H4C 0.9800 . ?
C5 C6 1.508(3) . ?
C5 H5A 0.9900 . ?
C5 H5B 0.9900 . ?
C6 C7 1.508(4) . ?
C6 H6A 0.9900 . ?
C6 H6B 0.9900 . ?
C7 C8 1.513(4) . ?
C7 H7A 0.9900 . ?
C7 H7B 0.9900 . ?
C8 H8A 0.9800 . ?
C8 H8B 0.9800 . ?
C8 H8C 0.9800 . ?
C9 C10 1.517(3) . ?
C9 H9A 0.9900 . ?
C9 H9B 0.9900 . ?
C10 C11 1.529(4) . ?
C10 H10A 0.9900 . ?
C10 H10B 0.9900 . ?
C11 C12 1.517(4) . ?
C11 H11A 0.9900 . ?
C11 H11B 0.9900 . ?
C12 H12A 0.9800 . ?
C12 H12B 0.9800 . ?
C12 H12C 0.9800 . ?
C13 C14 1.514(4) . ?
C13 H13A 0.9900 . ?
C13 H13B 0.9900 . ?
C14 C15 1.518(4) . ?
C14 H14A 0.9900 . ?
C14 H14B 0.9900 . ?
C15 C16 1.515(4) . ?
C15 H15A 0.9900 . ?
C15 H15B 0.9900 . ?
C16 H16A 0.9800 . ?
C16 H16B 0.9800 . ?
C16 H16C 0.9800 . ?

loop_
_geom_contact_atom_site_label_1
_geom_contact_atom_site_label_2
_geom_contact_distance
_geom_contact_site_symmetry_1
_geom_contact_site_symmetry_2
_geom_contact_publ_flag
? ? ? ? ? ?

loop_
_geom_hbond_atom_site_label_D
_geom_hbond_atom_site_label_H
_geom_hbond_atom_site_label_A
_geom_hbond_distance_DH
_geom_hbond_distance_HA
_geom_hbond_distance_DA
_geom_hbond_angle_DHA
_geom_hbond_site_symmetry_A
_geom_hbond_publ_flag
? ? ? ? ? ? ? ? ?

loop_
_geom_torsion_atom_site_label_1
_geom_torsion_atom_site_label_2
_geom_torsion_atom_site_label_3
_geom_torsion_atom_site_label_4
_geom_torsion
_geom_torsion_site_symmetry_1
_geom_torsion_site_symmetry_2
_geom_torsion_site_symmetry_3
_geom_torsion_site_symmetry_4
_geom_torsion_publ_flag
O7 U O1 N1 -32.23(15) 3_466 . . . ?
O7 U O1 N1 147.77(15) . . . . ?
O8 U O1 N1 22.87(15) 3_466 . . . ?
O8 U O1 N1 -157.13(15) . . . . ?
O2 U O1 N1 -3.91(13) . . . . ?
O2 U O1 N1 176.09(13) 3_466 . . . ?
O4 U O1 N1 -104.79(14) 3_466 . . . ?
O4 U O1 N1 75.21(14) . . . . ?
O1 U O1 N1 140(100) 3_466 . . . ?
O5 U O1 N1 -84.41(14) 3_466 . . . ?
O5 U O1 N1 95.59(14) . . . . ?
O7 U O2 N1 155.24(15) 3_466 . . . ?
O7 U O2 N1 -24.76(15) . . . . ?
O8 U O2 N1 -149.08(15) 3_466 . . . ?
O8 U O2 N1 30.92(15) . . . . ?
O2 U O2 N1 -98(100) 3_466 . . . ?
O4 U O2 N1 106.07(14) 3_466 . . . ?
O4 U O2 N1 -73.93(14) . . . . ?
O1 U O2 N1 3.86(13) . . . . ?
O1 U O2 N1 -176.14(13) 3_466 . . . ?
O5 U O2 N1 81.27(14) 3_466 . . . ?
O5 U O2 N1 -98.73(14) . . . . ?
O7 U O4 N2 -100.64(14) 3_466 . . . ?
O7 U O4 N2 79.36(14) . . . . ?
O8 U O4 N2 -77.34(14) 3_466 . . . ?
O8 U O4 N2 102.66(14) . . . . ?
O2 U O4 N2 -150.10(15) . . . . ?
O2 U O4 N2 29.90(15) 3_466 . . . ?
O4 U O4 N2 1(100) 3_466 . . . ?
O1 U O4 N2 154.81(15) . . . . ?
O1 U O4 N2 -25.19(15) 3_466 . . . ?
O5 U O4 N2 179.43(12) 3_466 . . . ?
O5 U O4 N2 -0.57(12) . . . . ?
O7 U O5 N2 103.54(14) 3_466 . . . ?
O7 U O5 N2 -76.46(14) . . . . ?
O8 U O5 N2 81.17(14) 3_466 . . . ?
O8 U O5 N2 -98.83(14) . . . . ?
O2 U O5 N2 30.73(15) . . . . ?
O2 U O5 N2 -149.27(15) 3_466 . . . ?
O4 U O5 N2 -179.43(12) 3_466 . . . ?
O4 U O5 N2 0.57(12) . . . . ?
O1 U O5 N2 -23.97(15) . . . . ?
O1 U O5 N2 156.03(15) 3_466 . . . ?
O5 U O5 N2 -160(100) 3_466 . . . ?
O7 U O7 N3 104(100) 3_466 . . . ?
O8 U O7 N3 -177.96(13) 3_466 . . . ?
O8 U O7 N3 2.04(13) . . . . ?
O2 U O7 N3 104.07(14) . . . . ?
O2 U O7 N3 -75.93(14) 3_466 . . . ?
O4 U O7 N3 -26.25(15) 3_466 . . . ?
O4 U O7 N3 153.75(15) . . . . ?
O1 U O7 N3 80.66(14) . . . . ?
O1 U O7 N3 -99.34(14) 3_466 . . . ?
O5 U O7 N3 28.79(15) 3_466 . . . ?
O5 U O7 N3 -151.21(15) . . . . ?
O7 U O8 N3 177.96(13) 3_466 . . . ?
O7 U O8 N3 -2.04(13) . . . . ?
O8 U O8 N3 29(100) 3_466 . . . ?
O2 U O8 N3 -103.59(14) . . . . ?
O2 U O8 N3 76.41(14) 3_466 . . . ?
O4 U O8 N3 150.11(15) 3_466 . . . ?
O4 U O8 N3 -29.89(15) . . . . ?
O1 U O8 N3 -81.37(14) . . . . ?
O1 U O8 N3 98.63(14) 3_466 . . . ?
O5 U O8 N3 -155.03(15) 3_466 . . . ?
O5 U O8 N3 24.97(15) . . . . ?
U O1 N1 O3 -172.8(2) . . . . ?
U O1 N1 O2 6.5(2) . . . . ?
U O2 N1 O3 172.8(2) . . . . ?
U O2 N1 O1 -6.6(2) . . . . ?
O7 U N1 O3 -104.7(18) 3_466 . . . ?
O7 U N1 O3 75.3(18) . . . . ?
O8 U N1 O3 -53.9(18) 3_466 . . . ?
O8 U N1 O3 126.1(18) . . . . ?
O2 U N1 O3 -82.0(18) . . . . ?
O2 U N1 O3 98.0(18) 3_466 . . . ?
O4 U N1 O3 -167.9(18) 3_466 . . . ?
O4 U N1 O3 12.1(18) . . . . ?
O1 U N1 O3 105.0(19) . . . . ?
O1 U N1 O3 -75.0(19) 3_466 . . . ?
O5 U N1 O3 -170.2(18) 3_466 . . . ?
O5 U N1 O3 9.8(18) . . . . ?
O7 U N1 O1 150.31(14) 3_466 . . . ?
O7 U N1 O1 -29.69(14) . . . . ?
O8 U N1 O1 -158.89(14) 3_466 . . . ?
O8 U N1 O1 21.11(14) . . . . ?
O2 U N1 O1 173.0(2) . . . . ?
O2 U N1 O1 -7.0(2) 3_466 . . . ?
O4 U N1 O1 87.15(14) 3_466 . . . ?
O4 U N1 O1 -92.85(14) . . . . ?
O1 U N1 O1 180.0 3_466 . . . ?
O5 U N1 O1 84.78(14) 3_466 . . . ?
O5 U N1 O1 -95.22(14) . . . . ?
O7 U N1 O2 -22.65(14) 3_466 . . . ?
O7 U N1 O2 157.35(14) . . . . ?
O8 U N1 O2 28.15(14) 3_466 . . . ?
O8 U N1 O2 -151.85(14) . . . . ?
O2 U N1 O2 180.0 3_466 . . . ?
O4 U N1 O2 -85.82(14) 3_466 . . . ?
O4 U N1 O2 94.18(14) . . . . ?
O1 U N1 O2 -173.0(2) . . . . ?
O1 U N1 O2 7.0(2) 3_466 . . . ?
O5 U N1 O2 -88.18(14) 3_466 . . . ?
O5 U N1 O2 91.82(14) . . . . ?
U O4 N2 O6 -179.5(2) . . . . ?
U O4 N2 O5 1.0(2) . . . . ?
U O5 N2 O6 179.5(2) . . . . ?
U O5 N2 O4 -1.0(2) . . . . ?
O7 U N2 O6 168(100) 3_466 . . . ?
O7 U N2 O6 -12(22) . . . . ?
O8 U N2 O6 169(100) 3_466 . . . ?
O8 U N2 O6 -11(22) . . . . ?
O2 U N2 O6 105(22) . . . . ?
O2 U N2 O6 -75(22) 3_466 . . . ?
O4 U N2 O6 -103(22) 3_466 . . . ?
O4 U N2 O6 77(22) . . . . ?
O1 U N2 O6 54(22) . . . . ?
O1 U N2 O6 -126(22) 3_466 . . . ?
O5 U N2 O6 76(22) 3_466 . . . ?
O5 U N2 O6 -104(22) . . . . ?
O7 U N2 O4 91.15(14) 3_466 . . . ?
O7 U N2 O4 -88.85(14) . . . . ?
O8 U N2 O4 91.69(14) 3_466 . . . ?
O8 U N2 O4 -88.31(14) . . . . ?
O2 U N2 O4 27.37(14) . . . . ?
O2 U N2 O4 -152.63(14) 3_466 . . . ?
O4 U N2 O4 180.0 3_466 . . . ?
O1 U N2 O4 -23.00(14) . . . . ?
O1 U N2 O4 157.00(14) 3_466 . . . ?
O5 U N2 O4 -1.0(2) 3_466 . . . ?
O5 U N2 O4 179.0(2) . . . . ?
O7 U N2 O5 -87.82(14) 3_466 . . . ?
O7 U N2 O5 92.18(14) . . . . ?
O8 U N2 O5 -87.28(14) 3_466 . . . ?
O8 U N2 O5 92.72(14) . . . . ?
O2 U N2 O5 -151.60(14) . . . . ?
O2 U N2 O5 28.40(14) 3_466 . . . ?
O4 U N2 O5 1.0(2) 3_466 . . . ?
O4 U N2 O5 -179.0(2) . . . . ?
O1 U N2 O5 158.02(14) . . . . ?
O1 U N2 O5 -21.98(14) 3_466 . . . ?
O5 U N2 O5 180.0 3_466 . . . ?
U O8 N3 O9 -175.9(2) . . . . ?
U O8 N3 O7 3.4(2) . . . . ?
U O7 N3 O9 175.9(2) . . . . ?
U O7 N3 O8 -3.4(2) . . . . ?
O7 U N3 O9 98(3) 3_466 . . . ?
O7 U N3 O9 -82(3) . . . . ?
O8 U N3 O9 -78(3) 3_466 . . . ?
O8 U N3 O9 102(3) . . . . ?
O2 U N3 O9 -170(3) . . . . ?
O2 U N3 O9 10(3) 3_466 . . . ?
O4 U N3 O9 74(3) 3_466 . . . ?
O4 U N3 O9 -106(3) . . . . ?
O1 U N3 O9 -170(3) . . . . ?
O1 U N3 O9 10(3) 3_466 . . . ?
O5 U N3 O9 125(3) 3_466 . . . ?
O5 U N3 O9 -55(3) . . . . ?
O7 U N3 O8 -3.7(2) 3_466 . . . ?
O7 U N3 O8 176.3(2) . . . . ?
O8 U N3 O8 180.000(1) 3_466 . . . ?
O2 U N3 O8 88.41(15) . . . . ?
O2 U N3 O8 -91.59(15) 3_466 . . . ?
O4 U N3 O8 -27.57(14) 3_466 . . . ?
O4 U N3 O8 152.43(14) . . . . ?
O1 U N3 O8 87.78(14) . . . . ?
O1 U N3 O8 -92.22(14) 3_466 . . . ?
O5 U N3 O8 22.77(14) 3_466 . . . ?
O5 U N3 O8 -157.23(14) . . . . ?
O7 U N3 O7 180.0 3_466 . . . ?
O8 U N3 O7 3.7(2) 3_466 . . . ?
O8 U N3 O7 -176.3(2) . . . . ?
O2 U N3 O7 -87.91(14) . . . . ?
O2 U N3 O7 92.09(14) 3_466 . . . ?
O4 U N3 O7 156.11(14) 3_466 . . . ?
O4 U N3 O7 -23.89(14) . . . . ?
O1 U N3 O7 -88.54(14) . . . . ?
O1 U N3 O7 91.46(14) 3_466 . . . ?
O5 U N3 O7 -153.55(14) 3_466 . . . ?
O5 U N3 O7 26.45(14) . . . . ?
C9 N4 C1 C2 -60.6(3) . . . . ?
C13 N4 C1 C2 177.7(2) . . . . ?
C5 N4 C1 C2 57.7(3) . . . . ?
N4 C1 C2 C3 -171.8(2) . . . . ?
C1 C2 C3 C4 73.3(4) . . . . ?
C9 N4 C5 C6 176.0(2) . . . . ?
C13 N4 C5 C6 -62.7(3) . . . . ?
C1 N4 C5 C6 55.0(3) . . . . ?
N4 C5 C6 C7 -173.7(2) . . . . ?
C5 C6 C7 C8 177.5(3) . . . . ?
C13 N4 C9 C10 56.6(3) . . . . ?
C1 N4 C9 C10 -62.3(3) . . . . ?
C5 N4 C9 C10 177.2(2) . . . . ?
N4 C9 C10 C11 176.2(2) . . . . ?
C9 C10 C11 C12 -74.8(3) . . . . ?
C9 N4 C13 C14 51.8(3) . . . . ?
C1 N4 C13 C14 173.3(2) . . . . ?
C5 N4 C13 C14 -66.6(3) . . . . ?
N4 C13 C14 C15 173.3(2) . . . . ?
C13 C14 C15 C16 175.7(2) . . . . ?

loop_
_reflns_scale_group_code
_reflns_scale_meas_F
? ?
